data_4020478
loop_
_publ_author_name
'Chaomin Li'
'John A. Porco, Jr.'

_journal_name_full 'Journal of Organic Chemistry'
_journal_page_first 6053
_journal_page_last 6065
_journal_paper_doi 10.1021/jo050897o
_journal_volume 70
_journal_year 2005
_chemical_formula_sum 'C27 H26 O7'
_chemical_formula_weight 462.48
_space_group_IT_number 19
_symmetry_cell_setting orthorhombic
_symmetry_space_group_name_Hall 'P 2ac 2ab'
_symmetry_space_group_name_H-M 'P 21 21 21'
_cell_angle_alpha 90.00
_cell_angle_beta 90.00
_cell_angle_gamma 90.00
_cell_formula_units_Z 4
_cell_length_a 10.216(2)
_cell_length_b 11.299(2)
_cell_length_c 19.715(4)
_cell_measurement_temperature 173(2)
_cell_volume 2275.7(8)
_diffrn_ambient_temperature 173(2)
_exptl_crystal_density_diffrn 1.350
_cod_depositor_comments
;
The following automatic conversions were performed:
'_symmetry_cell_setting' value 'Orthorhombic' changed to 'orthorhombic'
according to '/home/saulius/struct/CIF-dictionaries/cif_core.dic'
dictionary named 'cif_core.dic' version 2.4.1 from 2010-06-29.

Automatic conversion script
Id: cif_fix_enum 1527 2010-12-29 10:47:43Z saulius 
;
_cod_original_formula_sum 'C20 H18 O7, C7 H8'
_cod_database_code 4020478

loop_
_symmetry_equiv_pos_as_xyz
'x, y, z'
'-x+1/2, -y, z+1/2'
'-x, y+1/2, -z+1/2'
'x+1/2, -y+1/2, -z'

loop_
_atom_site_label
_atom_site_type_symbol
_atom_site_fract_x
_atom_site_fract_y
_atom_site_fract_z
_atom_site_U_iso_or_equiv
_atom_site_adp_type
_atom_site_occupancy
_atom_site_symmetry_multiplicity
_atom_site_calc_flag
_atom_site_refinement_flags
_atom_site_disorder_assembly
_atom_site_disorder_group
O1 O 0.60053(13) 0.62236(13) 0.13211(7) 0.0417(3) Uani 1 1 d . . .
O2 O 0.73296(13) 0.38454(13) 0.04090(6) 0.0393(3) Uani 1 1 d . . .
O3 O 0.54376(12) 0.22771(11) 0.17179(6) 0.0319(3) Uani 1 1 d . . .
O4 O 0.00829(15) 0.16068(14) 0.18520(8) 0.0484(4) Uani 1 1 d . . .
O5 O 0.03233(14) 0.37581(16) 0.08473(11) 0.0664(6) Uani 1 1 d . . .
O6 O 0.45134(12) 0.39635(11) 0.21947(6) 0.0308(3) Uani 1 1 d . . .
O7 O 0.27899(13) 0.37695(11) 0.00488(6) 0.0321(3) Uani 1 1 d . . .
C1 C 0.59624(17) 0.52252(16) 0.10907(8) 0.0291(4) Uani 1 1 d . . .
C2 C 0.71721(18) 0.44832(18) 0.10395(10) 0.0351(4) Uani 1 1 d . . .
H2 H 0.796(2) 0.4797(17) 0.1208(10) 0.029(5) Uiso 1 1 d . . .
C3 C 0.70245(17) 0.31870(17) 0.10075(9) 0.0333(4) Uani 1 1 d . . .
H3 H 0.768(2) 0.2721(18) 0.1170(10) 0.032(5) Uiso 1 1 d . . .
C4 C 0.56791(16) 0.26323(16) 0.10166(8) 0.0273(3) Uani 1 1 d . . .
H4 H 0.5726(19) 0.1924(17) 0.0744(10) 0.024(5) Uiso 1 1 d . . .
C5 C 0.46648(15) 0.34766(14) 0.07700(7) 0.0227(3) Uani 1 1 d . . .
C6 C 0.33018(16) 0.30739(15) 0.05900(8) 0.0255(3) Uani 1 1 d . . .
H6 H 0.3233(18) 0.2243(17) 0.0441(9) 0.019(4) Uiso 1 1 d . . .
C7 C 0.24689(15) 0.32764(15) 0.12565(8) 0.0267(3) Uani 1 1 d . . .
C8 C 0.10428(17) 0.30174(18) 0.10679(10) 0.0371(4) Uani 1 1 d . . .
C9 C 0.05369(19) 0.17823(18) 0.11670(12) 0.0401(4) Uani 1 1 d . . .
H9 H -0.006(2) 0.1483(19) 0.0828(10) 0.037(6) Uiso 1 1 d . . .
C10 C 0.1249(2) 0.09811(19) 0.16125(11) 0.0410(5) Uani 1 1 d . . .
H10 H 0.111(2) 0.020(2) 0.1570(13) 0.049(7) Uiso 1 1 d . . .
C11 C 0.2493(2) 0.13741(17) 0.19176(9) 0.0354(4) Uani 1 1 d . . .
H11 H 0.289(3) 0.091(2) 0.2218(12) 0.050(6) Uiso 1 1 d . . .
C12 C 0.30312(16) 0.24102(15) 0.17690(8) 0.0277(3) Uani 1 1 d . . .
C13 C 0.43424(17) 0.27329(16) 0.20861(8) 0.0297(4) Uani 1 1 d . . .
H13 H 0.4450(18) 0.2350(17) 0.2525(9) 0.025(5) Uiso 1 1 d . . .
C14 C 0.33569(19) 0.47136(17) 0.21482(8) 0.0324(4) Uani 1 1 d . . .
H14 H 0.3715(19) 0.5530(18) 0.2194(9) 0.022(4) Uiso 1 1 d . . .
C15 C 0.26702(17) 0.45993(15) 0.14602(8) 0.0257(3) Uani 1 1 d . . .
H15 H 0.178(2) 0.4965(18) 0.1496(10) 0.030(5) Uiso 1 1 d . . .
C16 C 0.34366(16) 0.52451(15) 0.08806(8) 0.0240(3) Uani 1 1 d . . .
H16 H 0.348(2) 0.6107(19) 0.0988(9) 0.028(5) Uiso 1 1 d . . .
C17 C 0.47462(15) 0.46506(15) 0.08605(7) 0.0230(3) Uani 1 1 d . . .
C18 C 0.2729(2) 0.50265(16) 0.02071(9) 0.0311(4) Uani 1 1 d . . .
H18 H 0.183(2) 0.5255(18) 0.0290(10) 0.030(5) Uiso 1 1 d . . .
C19 C 0.3321(3) 0.5691(2) -0.03863(10) 0.0429(5) Uani 1 1 d . . .
H19C H 0.314(2) 0.655(2) -0.0342(12) 0.050(7) Uiso 1 1 d . . .
H19B H 0.424(2) 0.5531(17) -0.0404(10) 0.029(5) Uiso 1 1 d . . .
H19A H 0.298(3) 0.545(3) -0.0775(18) 0.086(10) Uiso 1 1 d . . .
C20 C 0.2438(3) 0.4496(3) 0.27445(11) 0.0532(6) Uani 1 1 d . . .
H20C H 0.201(3) 0.368(3) 0.2737(14) 0.064(8) Uiso 1 1 d . . .
H20B H 0.297(3) 0.450(2) 0.3137(15) 0.061(8) Uiso 1 1 d . . .
H20A H 0.177(3) 0.509(2) 0.2773(13) 0.053(7) Uiso 1 1 d . . .
C1S C 0.3061(3) -0.1663(2) 0.16809(12) 0.0544(6) Uani 1 1 d . . .
H1SA H 0.3723 -0.1479 0.2003 0.065 Uiso 1 1 calc R . .
C2S C 0.1928(5) -0.2235(3) 0.18873(18) 0.0893(14) Uani 1 1 d . . .
H2SA H 0.1793 -0.2427 0.2351 0.107 Uiso 1 1 calc R . .
C3S C 0.1008(4) -0.2515(4) 0.1410(5) 0.135(3) Uani 1 1 d . . .
H3SA H 0.0236 -0.2921 0.1545 0.162 Uiso 1 1 calc R . .
C4S C 0.1164(6) -0.2244(5) 0.0788(5) 0.147(3) Uani 1 1 d . . .
H4SA H 0.0506 -0.2457 0.0470 0.177 Uiso 1 1 calc R . .
C5S C 0.2214(5) -0.1675(3) 0.05722(13) 0.0880(13) Uani 1 1 d . . .
H5SA H 0.2277 -0.1475 0.0105 0.106 Uiso 1 1 calc R . .
C6S C 0.3229(3) -0.13607(19) 0.10035(13) 0.0523(6) Uani 1 1 d . . .
C7S C 0.4429(5) -0.0743(3) 0.0769(3) 0.150(3) Uani 1 1 d . . .
H7SA H 0.5013 -0.0607 0.1155 0.225 Uiso 1 1 calc R . .
H7SB H 0.4189 0.0019 0.0565 0.225 Uiso 1 1 calc R . .
H7SC H 0.4877 -0.1231 0.0430 0.225 Uiso 1 1 calc R . .

loop_
_atom_site_aniso_label
_atom_site_aniso_U_11
_atom_site_aniso_U_22
_atom_site_aniso_U_33
_atom_site_aniso_U_23
_atom_site_aniso_U_13
_atom_site_aniso_U_12
O1 0.0351(7) 0.0381(8) 0.0520(8) -0.0173(6) -0.0009(6) -0.0062(6)
O2 0.0308(7) 0.0445(7) 0.0424(7) -0.0095(6) 0.0134(5) -0.0002(6)
O3 0.0269(6) 0.0378(7) 0.0312(6) 0.0046(5) -0.0003(5) 0.0112(5)
O4 0.0362(8) 0.0423(8) 0.0668(9) 0.0020(7) 0.0215(7) -0.0031(6)
O5 0.0228(7) 0.0553(10) 0.1212(16) 0.0303(10) -0.0213(9) -0.0024(7)
O6 0.0316(7) 0.0367(7) 0.0241(5) -0.0023(5) -0.0032(5) 0.0063(5)
O7 0.0358(7) 0.0339(6) 0.0267(5) -0.0005(5) -0.0120(5) -0.0023(5)
C1 0.0242(8) 0.0356(9) 0.0274(7) -0.0072(7) 0.0018(6) -0.0025(7)
C2 0.0214(8) 0.0440(10) 0.0398(9) -0.0107(8) 0.0007(7) -0.0030(8)
C3 0.0212(8) 0.0399(10) 0.0387(9) -0.0056(8) 0.0025(7) 0.0070(7)
C4 0.0240(8) 0.0307(9) 0.0273(7) -0.0060(6) 0.0010(6) 0.0049(7)
C5 0.0204(7) 0.0292(8) 0.0186(6) -0.0038(6) 0.0022(5) 0.0005(6)
C6 0.0246(8) 0.0271(8) 0.0248(7) -0.0014(6) -0.0051(6) -0.0009(6)
C7 0.0180(7) 0.0313(8) 0.0309(7) 0.0053(6) 0.0005(6) 0.0020(6)
C8 0.0188(8) 0.0413(11) 0.0510(10) 0.0064(8) -0.0006(7) -0.0020(7)
C9 0.0253(9) 0.0378(10) 0.0573(11) -0.0040(9) 0.0048(8) -0.0050(8)
C10 0.0349(10) 0.0286(10) 0.0596(12) -0.0022(9) 0.0106(9) -0.0041(8)
C11 0.0368(10) 0.0319(9) 0.0375(9) 0.0079(7) 0.0078(8) 0.0056(8)
C12 0.0234(8) 0.0324(9) 0.0273(7) 0.0024(6) 0.0044(6) 0.0045(7)
C13 0.0298(9) 0.0359(9) 0.0234(7) 0.0045(7) -0.0008(6) 0.0070(7)
C14 0.0372(10) 0.0340(10) 0.0260(7) -0.0025(7) 0.0021(7) 0.0099(8)
C15 0.0200(8) 0.0292(8) 0.0277(7) 0.0017(6) 0.0027(6) 0.0061(6)
C16 0.0240(8) 0.0238(8) 0.0243(7) 0.0007(6) -0.0009(6) 0.0013(6)
C17 0.0209(7) 0.0298(8) 0.0184(6) -0.0028(6) 0.0000(5) -0.0009(6)
C18 0.0316(9) 0.0318(9) 0.0298(8) 0.0035(7) -0.0101(7) 0.0003(7)
C19 0.0551(14) 0.0430(12) 0.0306(9) 0.0084(8) -0.0053(9) 0.0013(10)
C20 0.0633(16) 0.0643(16) 0.0320(10) 0.0036(10) 0.0181(10) 0.0252(14)
C1S 0.0659(16) 0.0388(11) 0.0584(13) -0.0122(10) -0.0280(12) 0.0250(11)
C2S 0.144(4) 0.0364(13) 0.087(2) 0.0278(14) 0.070(2) 0.0382(19)
C3S 0.042(2) 0.048(2) 0.315(9) -0.039(4) 0.022(4) 0.0011(16)
C4S 0.097(4) 0.071(3) 0.275(8) -0.070(4) -0.115(5) 0.043(3)
C5S 0.161(4) 0.0587(17) 0.0439(12) -0.0100(12) -0.0373(18) 0.065(2)
C6S 0.0573(14) 0.0301(10) 0.0695(15) 0.0047(10) 0.0166(12) 0.0129(10)
C7S 0.116(3) 0.059(2) 0.276(7) 0.013(3) 0.126(4) 0.008(2)

loop_
_geom_bond_atom_site_label_1
_geom_bond_atom_site_label_2
_geom_bond_distance
_geom_bond_site_symmetry_2
_geom_bond_publ_flag
O1 C1 1.217(2) . ?
O2 C3 1.429(2) . ?
O2 C2 1.446(2) . ?
O3 C13 1.430(2) . ?
O3 C4 1.461(2) . ?
O4 C9 1.441(3) . ?
O4 C10 1.463(2) . ?
O5 C8 1.196(2) . ?
O6 C13 1.418(2) . ?
O6 C14 1.457(2) . ?
O7 C6 1.425(2) . ?
O7 C18 1.455(2) . ?
C1 C17 1.473(2) . ?
C1 C2 1.497(3) . ?
C2 C3 1.474(3) . ?
C3 C4 1.511(3) . ?
C4 C5 1.490(2) . ?
C5 C17 1.341(2) . ?
C5 C6 1.507(2) . ?
C6 C7 1.582(2) . ?
C7 C12 1.519(2) . ?
C7 C8 1.532(2) . ?
C7 C15 1.561(2) . ?
C8 C9 1.501(3) . ?
C9 C10 1.456(3) . ?
C10 C11 1.474(3) . ?
C11 C12 1.326(3) . ?
C12 C13 1.523(2) . ?
C14 C20 1.524(3) . ?
C14 C15 1.532(2) . ?
C15 C16 1.566(2) . ?
C16 C17 1.498(2) . ?
C16 C18 1.532(2) . ?
C18 C19 1.516(3) . ?
C1S C2S 1.387(5) . ?
C1S C6S 1.389(4) . ?
C2S C3S 1.367(8) . ?
C3S C4S 1.275(9) . ?
C4S C5S 1.321(8) . ?
C5S C6S 1.387(5) . ?
C6S C7S 1.485(4) . ?

loop_
_cod_related_entry_id
_cod_related_entry_database
_cod_related_entry_code
1 ChemSpider 30658456
